data_2208390
loop_
_publ_author_name
'Hayato Tsuji'
'Tomoyuki Inoue'
'Shohei Sase'
'Kohei Tamao'

_publ_section_title <i>trans</i>-Dichlorobis(10-dodecyl-9-phospha-10-silatriptycene-\k<i>P</i>)palladium(II)
_journal_coeditor_code NG2002
_journal_issue 3
_journal_name_full 'Acta Crystallographica Section E'
_journal_page_first m535
_journal_page_last m537
_journal_paper_doi 10.1107/S1600536806004958
_journal_volume 62
_journal_year 2006
_chemical_formula_iupac '[Pd Cl2 (C30 H37 P Si)2]'
_chemical_formula_moiety 'C60 H74 Cl2 P2 Pd Si2'
_chemical_formula_sum 'C60 H74 Cl2 P2 Pd Si2'
_chemical_formula_weight 1090.61
_chemical_melting_point .505E-305
_chemical_name_systematic
;
trans-Dichlorobis(10-dodecyl-9-phospha-10-silatriptycene-\kP)palladium(II)
;
_space_group_IT_number 2
_symmetry_cell_setting triclinic
_symmetry_space_group_name_Hall '-P 1'
_symmetry_space_group_name_H-M 'P -1'
_atom_sites_solution_hydrogens geom
_atom_sites_solution_primary direct
_atom_sites_solution_secondary difmap
_cell_angle_alpha 106.403(10)
_cell_angle_beta 92.296(10)
_cell_angle_gamma 102.087(9)
_cell_formula_units_Z 1
_cell_length_a 9.253(6)
_cell_length_b 10.897(7)
_cell_length_c 14.311(9)
_cell_measurement_reflns_used 3738
_cell_measurement_temperature 103(2)
_cell_measurement_theta_max 25.50
_cell_measurement_theta_min 3.06
_cell_volume 1346.0(15)
_computing_cell_refinement CrystalClear
_computing_data_collection 'CrystalClear (Rigaku, 2004)'
_computing_data_reduction CrystalClear
_computing_molecular_graphics 'ORTEPIII (Burnett & Johnson, 1996)'
_computing_publication_material 'SHELXL97 and Yadokari-XG (Wakita, 2005)'
_computing_structure_refinement 'SHELXL97 (Sheldrick, 1997)'
_computing_structure_solution 'SIR97 (Altomare <i>et al.</i>,  1999)'
_diffrn_ambient_temperature 103(2)
_diffrn_detector_area_resol_mean 28.5714
_diffrn_measured_fraction_theta_full 0.99
_diffrn_measured_fraction_theta_max 0.99
_diffrn_measurement_device_type 'Saturn70 CCD (4 \\times 4 bin mode)'
_diffrn_measurement_method \w
_diffrn_radiation_monochromator graphite
_diffrn_radiation_source 'fine-focus sealed tube'
_diffrn_radiation_type MoK\a
_diffrn_radiation_wavelength 0.71070
_diffrn_reflns_av_R_equivalents 0.0414
_diffrn_reflns_av_sigmaI/netI 0.0518
_diffrn_reflns_limit_h_max 11
_diffrn_reflns_limit_h_min -11
_diffrn_reflns_limit_k_max 13
_diffrn_reflns_limit_k_min -13
_diffrn_reflns_limit_l_max 17
_diffrn_reflns_limit_l_min -17
_diffrn_reflns_number 14206
_diffrn_reflns_theta_full 25.50
_diffrn_reflns_theta_max 25.50
_diffrn_reflns_theta_min 3.06
_exptl_absorpt_coefficient_mu 0.586
_exptl_absorpt_correction_T_max 0.9713
_exptl_absorpt_correction_T_min 0.8917
_exptl_absorpt_correction_type multi-scan
_exptl_absorpt_process_details '(Jacobson, 1998)'
_exptl_crystal_colour yellow
_exptl_crystal_density_diffrn 1.345
_exptl_crystal_density_method 'not measured'
_exptl_crystal_description prism
_exptl_crystal_F_000 572
_exptl_crystal_size_max 0.20
_exptl_crystal_size_mid 0.15
_exptl_crystal_size_min 0.05
_refine_diff_density_max 0.502
_refine_diff_density_min -0.280
_refine_ls_extinction_method none
_refine_ls_goodness_of_fit_ref 1.090
_refine_ls_hydrogen_treatment constr
_refine_ls_matrix_type full
_refine_ls_number_parameters 304
_refine_ls_number_reflns 4993
_refine_ls_number_restraints 0
_refine_ls_restrained_S_all 1.090
_refine_ls_R_factor_all 0.0424
_refine_ls_R_factor_gt 0.0337
_refine_ls_shift/su_max 0.001
_refine_ls_shift/su_mean 0.000
_refine_ls_structure_factor_coef Fsqd
_refine_ls_weighting_details 'calc w=1/[\s^2^(Fo^2^)+(0.0324P)^2^+0.108P] where P=(Fo^2^+2Fc^2^)/3'
_refine_ls_weighting_scheme calc
_refine_ls_wR_factor_gt 0.0755
_refine_ls_wR_factor_ref 0.0797
_reflns_number_gt 4405
_reflns_number_total 4993
_reflns_threshold_expression I>2\s(I)
_cod_data_source_file ng2002.cif
_cod_data_source_block I
_cod_database_code 2208390
_cod_database_fobs_code 2208390

loop_
_symmetry_equiv_pos_as_xyz
'x, y, z'
'-x, -y, -z'

loop_
_atom_site_type_symbol
_atom_site_label
_atom_site_fract_x
_atom_site_fract_y
_atom_site_fract_z
_atom_site_U_iso_or_equiv
_atom_site_adp_type
_atom_site_calc_flag
_atom_site_refinement_flags
_atom_site_occupancy
Pd Pd1 1.0000 0.0000 1.0000 0.01254(9) Uani d S 1
Cl Cl1 1.04901(7) 0.20253(6) 1.11644(4) 0.01873(15) Uani d . 1
P P1 0.85897(7) 0.10117(6) 0.91651(4) 0.01184(14) Uani d . 1
C C1 0.9595(3) 0.2597(2) 0.90420(17) 0.0129(5) Uani d . 1
C C2 1.1127(3) 0.3012(2) 0.92416(17) 0.0152(5) Uani d . 1
H H1 1.1682 0.2484 0.9458 0.018 Uiso calc R 1
C C3 1.1848(3) 0.4204(2) 0.91233(18) 0.0169(5) Uani d . 1
H H2 1.2898 0.4491 0.9261 0.020 Uiso calc R 1
C C4 1.1042(3) 0.4979(2) 0.88052(17) 0.0185(6) Uani d . 1
H H3 1.1538 0.5793 0.8725 0.022 Uiso calc R 1
C C5 0.9510(3) 0.4559(2) 0.86055(17) 0.0155(5) Uani d . 1
H H4 0.8963 0.5095 0.8392 0.019 Uiso calc R 1
C C6 0.8761(3) 0.3369(2) 0.87115(17) 0.0137(5) Uani d . 1
C C7 0.7587(2) 0.0275(2) 0.79142(17) 0.0134(5) Uani d . 1
C C8 0.7703(3) -0.0938(2) 0.73049(17) 0.0162(5) Uani d . 1
H H5 0.8310 -0.1425 0.7527 0.019 Uiso calc R 1
C C9 0.6937(3) -0.1439(2) 0.63749(18) 0.0207(6) Uani d . 1
H H6 0.7025 -0.2267 0.5963 0.025 Uiso calc R 1
C C10 0.6049(3) -0.0745(3) 0.60431(19) 0.0221(6) Uani d . 1
H H7 0.5517 -0.1098 0.5408 0.026 Uiso calc R 1
C C11 0.5937(3) 0.0471(2) 0.66434(18) 0.0188(6) Uani d . 1
H H8 0.5330 0.0949 0.6411 0.023 Uiso calc R 1
C C12 0.6695(3) 0.1006(2) 0.75775(17) 0.0143(5) Uani d . 1
C C13 0.7068(2) 0.1452(2) 0.98899(17) 0.0117(5) Uani d . 1
C C14 0.6768(3) 0.1027(2) 1.07065(18) 0.0162(5) Uani d . 1
H H9 0.7360 0.0514 1.0908 0.019 Uiso calc R 1
C C15 0.5594(3) 0.1357(2) 1.12288(18) 0.0173(5) Uani d . 1
H H10 0.5395 0.1073 1.1790 0.021 Uiso calc R 1
C C16 0.4718(3) 0.2095(2) 1.09369(18) 0.0180(5) Uani d . 1
H H11 0.3914 0.2307 1.1292 0.022 Uiso calc R 1
C C17 0.5017(3) 0.2525(2) 1.01224(18) 0.0157(5) Uani d . 1
H H12 0.4419 0.3038 0.9928 0.019 Uiso calc R 1
C C18 0.6196(2) 0.2208(2) 0.95827(17) 0.0138(5) Uani d . 1
Si Si1 0.67096(7) 0.26560(6) 0.84529(5) 0.01366(15) Uani d . 1
C C19 0.5457(3) 0.3639(2) 0.81364(19) 0.0192(6) Uani d . 1
H H13 0.4429 0.3135 0.8124 0.023 Uiso calc R 1
H H14 0.5603 0.4449 0.8696 0.023 Uiso calc R 1
C C20 0.5498(3) 0.4074(3) 0.72104(19) 0.0215(6) Uani d . 1
H H15 0.5443 0.3306 0.6630 0.026 Uiso calc R 1
H H16 0.6444 0.4717 0.7245 0.026 Uiso calc R 1
C C21 0.4185(3) 0.4701(2) 0.71110(19) 0.0203(6) Uani d . 1
H H17 0.3254 0.4055 0.7105 0.024 Uiso calc R 1
H H18 0.4260 0.5465 0.7699 0.024 Uiso calc R 1
C C22 0.4070(3) 0.5161(3) 0.6207(2) 0.0243(6) Uani d . 1
H H19 0.3946 0.4400 0.5612 0.029 Uiso calc R 1
H H20 0.5002 0.5797 0.6197 0.029 Uiso calc R 1
C C23 0.2759(3) 0.5811(3) 0.6193(2) 0.0259(6) Uani d . 1
H H21 0.1846 0.5197 0.6264 0.031 Uiso calc R 1
H H22 0.2929 0.6606 0.6767 0.031 Uiso calc R 1
C C24 0.2501(3) 0.6204(3) 0.5268(2) 0.0249(6) Uani d . 1
H H23 0.3405 0.6828 0.5197 0.030 Uiso calc R 1
H H24 0.2330 0.5413 0.4691 0.030 Uiso calc R 1
C C25 0.1177(3) 0.6840(3) 0.52855(19) 0.0243(6) Uani d . 1
H H25 0.0268 0.6200 0.5329 0.029 Uiso calc R 1
H H26 0.1330 0.7605 0.5881 0.029 Uiso calc R 1
C C26 0.0934(3) 0.7298(3) 0.4390(2) 0.0239(6) Uani d . 1
H H27 0.0798 0.6538 0.3792 0.029 Uiso calc R 1
H H28 0.1831 0.7954 0.4353 0.029 Uiso calc R 1
C C27 -0.0425(3) 0.7910(3) 0.44145(19) 0.0211(6) Uani d . 1
H H29 -0.1332 0.7232 0.4399 0.025 Uiso calc R 1
H H30 -0.0326 0.8623 0.5038 0.025 Uiso calc R 1
C C28 -0.0604(3) 0.8466(3) 0.35599(19) 0.0209(6) Uani d . 1
H H31 0.0304 0.9143 0.3576 0.025 Uiso calc R 1
H H32 -0.0701 0.7752 0.2937 0.025 Uiso calc R 1
C C29 -0.1948(3) 0.9074(3) 0.35764(19) 0.0216(6) Uani d . 1
H H33 -0.1868 0.9773 0.4206 0.026 Uiso calc R 1
H H34 -0.2861 0.8392 0.3538 0.026 Uiso calc R 1
C C30 -0.2078(3) 0.9659(3) 0.2735(2) 0.0255(6) Uani d . 1
H H35 -0.2955 1.0037 0.2776 0.038 Uiso calc R 1
H H36 -0.2179 0.8967 0.2109 0.038 Uiso calc R 1
H H37 -0.1186 1.0348 0.2777 0.038 Uiso calc R 1

loop_
_atom_site_aniso_label
_atom_site_aniso_U_11
_atom_site_aniso_U_22
_atom_site_aniso_U_33
_atom_site_aniso_U_12
_atom_site_aniso_U_13
_atom_site_aniso_U_23
Pd1 0.01289(15) 0.01024(14) 0.01518(15) 0.00336(10) 0.00008(11) 0.00458(11)
Cl1 0.0242(3) 0.0123(3) 0.0185(3) 0.0057(3) -0.0030(3) 0.0025(2)
P1 0.0120(3) 0.0106(3) 0.0133(3) 0.0025(2) 0.0008(3) 0.0041(2)
C1 0.0164(13) 0.0106(12) 0.0108(12) 0.0024(10) 0.0031(10) 0.0021(10)
C2 0.0165(13) 0.0141(12) 0.0151(13) 0.0056(10) 0.0024(10) 0.0028(10)
C3 0.0118(12) 0.0198(13) 0.0179(13) 0.0029(10) 0.0036(10) 0.0039(11)
C4 0.0250(14) 0.0126(12) 0.0161(13) 0.0001(11) 0.0058(11) 0.0040(10)
C5 0.0193(13) 0.0156(12) 0.0137(12) 0.0062(10) 0.0022(10) 0.0058(10)
C6 0.0150(12) 0.0149(12) 0.0121(12) 0.0046(10) 0.0033(10) 0.0040(10)
C7 0.0115(12) 0.0151(12) 0.0121(12) -0.0015(10) 0.0025(10) 0.0050(10)
C8 0.0162(13) 0.0158(13) 0.0174(13) 0.0020(10) 0.0026(11) 0.0070(10)
C9 0.0252(14) 0.0159(13) 0.0176(13) 0.0012(11) 0.0050(11) 0.0018(11)
C10 0.0224(14) 0.0217(14) 0.0151(13) -0.0046(11) -0.0031(11) 0.0022(11)
C11 0.0155(13) 0.0232(14) 0.0190(13) 0.0026(11) 0.0005(11) 0.0100(11)
C12 0.0141(12) 0.0158(12) 0.0151(13) 0.0028(10) 0.0061(10) 0.0079(10)
C13 0.0094(11) 0.0103(11) 0.0143(12) 0.0012(9) 0.0013(10) 0.0025(10)
C14 0.0158(13) 0.0111(12) 0.0193(13) -0.0003(10) -0.0020(10) 0.0037(10)
C15 0.0162(13) 0.0174(13) 0.0156(13) -0.0027(10) 0.0009(11) 0.0055(10)
C16 0.0138(13) 0.0188(13) 0.0183(13) 0.0009(10) 0.0046(11) 0.0023(11)
C17 0.0114(12) 0.0134(12) 0.0209(13) 0.0018(10) -0.0010(10) 0.0039(10)
C18 0.0112(12) 0.0124(12) 0.0148(13) -0.0016(10) -0.0017(10) 0.0028(10)
Si1 0.0129(3) 0.0146(3) 0.0153(4) 0.0041(3) 0.0007(3) 0.0067(3)
C19 0.0171(13) 0.0197(13) 0.0227(14) 0.0061(11) 0.0001(11) 0.0083(11)
C20 0.0197(14) 0.0227(14) 0.0238(14) 0.0048(11) -0.0001(11) 0.0100(12)
C21 0.0203(14) 0.0177(13) 0.0221(14) 0.0039(11) -0.0035(11) 0.0059(11)
C22 0.0219(14) 0.0255(15) 0.0279(15) 0.0021(12) -0.0020(12) 0.0147(12)
C23 0.0309(16) 0.0219(14) 0.0254(15) 0.0052(12) -0.0022(12) 0.0092(12)
C24 0.0256(15) 0.0241(15) 0.0277(15) 0.0029(12) -0.0024(12) 0.0147(12)
C25 0.0267(15) 0.0226(14) 0.0250(15) 0.0053(12) -0.0014(12) 0.0103(12)
C26 0.0223(14) 0.0249(15) 0.0259(15) 0.0036(12) 0.0001(12) 0.0115(12)
C27 0.0231(14) 0.0200(14) 0.0197(14) 0.0011(11) -0.0004(11) 0.0083(11)
C28 0.0205(14) 0.0224(14) 0.0215(14) 0.0058(11) 0.0022(11) 0.0088(11)
C29 0.0187(14) 0.0215(14) 0.0243(14) 0.0036(11) 0.0024(11) 0.0071(12)
C30 0.0263(15) 0.0282(15) 0.0266(15) 0.0100(12) 0.0026(12) 0.0130(13)

loop_
_atom_type_symbol
_atom_type_description
_atom_type_scat_dispersion_real
_atom_type_scat_dispersion_imag
_atom_type_scat_source
C C 0.0033 0.0016 'International Tables Vol C Tables 4.2.6.8 and 6.1.1.4'
H H 0.0000 0.0000 'International Tables Vol C Tables 4.2.6.8 and 6.1.1.4'
Si Si 0.0817 0.0704 'International Tables Vol C Tables 4.2.6.8 and 6.1.1.4'
P P 0.1023 0.0942 'International Tables Vol C Tables 4.2.6.8 and 6.1.1.4'
Cl Cl 0.1484 0.1585 'International Tables Vol C Tables 4.2.6.8 and 6.1.1.4'
Pd Pd -0.9988 1.0072 'International Tables Vol C Tables 4.2.6.8 and 6.1.1.4'

loop_
_geom_angle_atom_site_label_1
_geom_angle_atom_site_label_2
_geom_angle_atom_site_label_3
_geom_angle_site_symmetry_1
_geom_angle_site_symmetry_3
_geom_angle
_geom_angle_publ_flag
Cl1 Pd1 Cl1 . 2_757 180.0 yes
Cl1 Pd1 P1 . . 82.77(5) yes
Cl1 Pd1 P1 2_757 . 97.23(5) yes
Cl1 Pd1 P1 . 2_757 97.23(5) ?
Cl1 Pd1 P1 2_757 2_757 82.77(5) ?
P1 Pd1 P1 . 2_757 180.00(2) yes
C1 P1 C13 . . 103.27(11) yes
C1 P1 C7 . . 99.25(11) yes
C13 P1 C7 . . 101.15(11) yes
C1 P1 Pd1 . . 114.90(9) ?
C13 P1 Pd1 . . 108.86(9) ?
C7 P1 Pd1 . . 126.49(9) ?
C2 C1 C6 . . 120.6(2) ?
C2 C1 P1 . . 121.47(18) ?
C6 C1 P1 . . 117.92(18) ?
C1 C2 C3 . . 119.7(2) ?
C1 C2 H1 . . 120.1 ?
C3 C2 H1 . . 120.1 ?
C4 C3 C2 . . 120.4(2) ?
C4 C3 H2 . . 119.8 ?
C2 C3 H2 . . 119.8 ?
C5 C4 C3 . . 119.7(2) ?
C5 C4 H3 . . 120.2 ?
C3 C4 H3 . . 120.2 ?
C4 C5 C6 . . 121.2(2) ?
C4 C5 H4 . . 119.4 ?
C6 C5 H4 . . 119.4 ?
C5 C6 C1 . . 118.4(2) ?
C5 C6 Si1 . . 126.29(18) ?
C1 C6 Si1 . . 115.34(18) ?
C8 C7 C12 . . 119.8(2) ?
C8 C7 P1 . . 122.62(18) ?
C12 C7 P1 . . 117.62(18) ?
C9 C8 C7 . . 120.3(2) ?
C9 C8 H5 . . 119.9 ?
C7 C8 H5 . . 119.9 ?
C10 C9 C8 . . 120.6(2) ?
C10 C9 H6 . . 119.7 ?
C8 C9 H6 . . 119.7 ?
C9 C10 C11 . . 119.5(2) ?
C9 C10 H7 . . 120.2 ?
C11 C10 H7 . . 120.2 ?
C10 C11 C12 . . 121.4(2) ?
C10 C11 H8 . . 119.3 ?
C12 C11 H8 . . 119.3 ?
C11 C12 C7 . . 118.5(2) ?
C11 C12 Si1 . . 126.34(19) ?
C7 C12 Si1 . . 115.17(18) ?
C14 C13 C18 . . 120.7(2) ?
C14 C13 P1 . . 121.15(18) ?
C18 C13 P1 . . 118.17(18) ?
C13 C14 C15 . . 119.8(2) ?
C13 C14 H9 . . 120.1 ?
C15 C14 H9 . . 120.1 ?
C16 C15 C14 . . 120.5(2) ?
C16 C15 H10 . . 119.7 ?
C14 C15 H10 . . 119.7 ?
C15 C16 C17 . . 119.9(2) ?
C15 C16 H11 . . 120.0 ?
C17 C16 H11 . . 120.0 ?
C16 C17 C18 . . 120.8(2) ?
C16 C17 H12 . . 119.6 ?
C18 C17 H12 . . 119.6 ?
C13 C18 C17 . . 118.4(2) ?
C13 C18 Si1 . . 115.32(17) ?
C17 C18 Si1 . . 126.28(18) ?
C19 Si1 C18 . . 110.26(11) ?
C19 Si1 C6 . . 119.91(12) ?
C18 Si1 C6 . . 103.75(11) yes
C19 Si1 C12 . . 118.94(12) ?
C18 Si1 C12 . . 101.45(11) yes
C6 Si1 C12 . . 100.03(11) yes
C20 C19 Si1 . . 123.62(18) ?
C20 C19 H13 . . 106.4 ?
Si1 C19 H13 . . 106.4 ?
C20 C19 H14 . . 106.4 ?
Si1 C19 H14 . . 106.4 ?
H13 C19 H14 . . 106.5 ?
C19 C20 C21 . . 109.7(2) ?
C19 C20 H15 . . 109.7 ?
C21 C20 H15 . . 109.7 ?
C19 C20 H16 . . 109.7 ?
C21 C20 H16 . . 109.7 ?
H15 C20 H16 . . 108.2 ?
C22 C21 C20 . . 115.5(2) ?
C22 C21 H17 . . 108.4 ?
C20 C21 H17 . . 108.4 ?
C22 C21 H18 . . 108.4 ?
C20 C21 H18 . . 108.4 ?
H17 C21 H18 . . 107.5 ?
C21 C22 C23 . . 111.5(2) ?
C21 C22 H19 . . 109.3 ?
C23 C22 H19 . . 109.3 ?
C21 C22 H20 . . 109.3 ?
C23 C22 H20 . . 109.3 ?
H19 C22 H20 . . 108.0 ?
C24 C23 C22 . . 114.4(2) ?
C24 C23 H21 . . 108.7 ?
C22 C23 H21 . . 108.7 ?
C24 C23 H22 . . 108.7 ?
C22 C23 H22 . . 108.7 ?
H21 C23 H22 . . 107.6 ?
C25 C24 C23 . . 112.5(2) ?
C25 C24 H23 . . 109.1 ?
C23 C24 H23 . . 109.1 ?
C25 C24 H24 . . 109.1 ?
C23 C24 H24 . . 109.1 ?
H23 C24 H24 . . 107.8 ?
C26 C25 C24 . . 113.6(2) ?
C26 C25 H25 . . 108.8 ?
C24 C25 H25 . . 108.8 ?
C26 C25 H26 . . 108.8 ?
C24 C25 H26 . . 108.8 ?
H25 C25 H26 . . 107.7 ?
C25 C26 C27 . . 112.7(2) ?
C25 C26 H27 . . 109.1 ?
C27 C26 H27 . . 109.1 ?
C25 C26 H28 . . 109.1 ?
C27 C26 H28 . . 109.1 ?
H27 C26 H28 . . 107.8 ?
C28 C27 C26 . . 112.9(2) ?
C28 C27 H29 . . 109.0 ?
C26 C27 H29 . . 109.0 ?
C28 C27 H30 . . 109.0 ?
C26 C27 H30 . . 109.0 ?
H29 C27 H30 . . 107.8 ?
C29 C28 C27 . . 113.4(2) ?
C29 C28 H31 . . 108.9 ?
C27 C28 H31 . . 108.9 ?
C29 C28 H32 . . 108.9 ?
C27 C28 H32 . . 108.9 ?
H31 C28 H32 . . 107.7 ?
C28 C29 C30 . . 112.4(2) ?
C28 C29 H33 . . 109.1 ?
C30 C29 H33 . . 109.1 ?
C28 C29 H34 . . 109.1 ?
C30 C29 H34 . . 109.1 ?
H33 C29 H34 . . 107.8 ?
C29 C30 H35 . . 109.5 ?
C29 C30 H36 . . 109.5 ?
H35 C30 H36 . . 109.5 ?
C29 C30 H37 . . 109.5 ?
H35 C30 H37 . . 109.5 ?
H36 C30 H37 . . 109.5 ?

loop_
_geom_bond_atom_site_label_1
_geom_bond_atom_site_label_2
_geom_bond_site_symmetry_2
_geom_bond_distance
_geom_bond_publ_flag
Pd1 Cl1 . 2.3014(13) yes
Pd1 Cl1 2_757 2.3014(13) ?
Pd1 P1 . 2.3596(11) yes
Pd1 P1 2_757 2.3596(11) ?
P1 C1 . 1.842(3) ?
P1 C13 . 1.846(2) ?
P1 C7 . 1.858(3) ?
P1 Si1 . 3.0774(15) yes
C1 C2 . 1.386(3) ?
C1 C6 . 1.413(3) ?
C2 C3 . 1.390(3) ?
C2 H1 . 0.9500 ?
C3 C4 . 1.389(4) ?
C3 H2 . 0.9500 ?
C4 C5 . 1.386(3) ?
C4 H3 . 0.9500 ?
C5 C6 . 1.388(3) ?
C5 H4 . 0.9500 ?
C6 Si1 . 1.873(3) ?
C7 C8 . 1.391(3) ?
C7 C12 . 1.417(3) ?
C8 C9 . 1.387(3) ?
C8 H5 . 0.9500 ?
C9 C10 . 1.380(4) ?
C9 H6 . 0.9500 ?
C10 C11 . 1.388(4) ?
C10 H7 . 0.9500 ?
C11 C12 . 1.390(3) ?
C11 H8 . 0.9500 ?
C12 Si1 . 1.876(3) ?
C13 C14 . 1.391(3) ?
C13 C18 . 1.406(3) ?
C14 C15 . 1.394(3) ?
C14 H9 . 0.9500 ?
C15 C16 . 1.383(4) ?
C15 H10 . 0.9500 ?
C16 C17 . 1.391(3) ?
C16 H11 . 0.9500 ?
C17 C18 . 1.407(3) ?
C17 H12 . 0.9500 ?
C18 Si1 . 1.868(3) ?
Si1 C19 . 1.857(3) ?
C19 C20 . 1.528(3) ?
C19 H13 . 0.9900 ?
C19 H14 . 0.9900 ?
C20 C21 . 1.534(4) ?
C20 H15 . 0.9900 ?
C20 H16 . 0.9900 ?
C21 C22 . 1.521(4) ?
C21 H17 . 0.9900 ?
C21 H18 . 0.9900 ?
C22 C23 . 1.529(4) ?
C22 H19 . 0.9900 ?
C22 H20 . 0.9900 ?
C23 C24 . 1.527(4) ?
C23 H21 . 0.9900 ?
C23 H22 . 0.9900 ?
C24 C25 . 1.527(4) ?
C24 H23 . 0.9900 ?
C24 H24 . 0.9900 ?
C25 C26 . 1.526(4) ?
C25 H25 . 0.9900 ?
C25 H26 . 0.9900 ?
C26 C27 . 1.539(4) ?
C26 H27 . 0.9900 ?
C26 H28 . 0.9900 ?
C27 C28 . 1.529(3) ?
C27 H29 . 0.9900 ?
C27 H30 . 0.9900 ?
C28 C29 . 1.524(4) ?
C28 H31 . 0.9900 ?
C28 H32 . 0.9900 ?
C29 C30 . 1.525(4) ?
C29 H33 . 0.9900 ?
C29 H34 . 0.9900 ?
C30 H35 . 0.9800 ?
C30 H36 . 0.9800 ?
C30 H37 . 0.9800 ?

loop_
_geom_torsion_atom_site_label_1
_geom_torsion_atom_site_label_2
_geom_torsion_atom_site_label_3
_geom_torsion_atom_site_label_4
_geom_torsion_site_symmetry_1
_geom_torsion
Cl1 Pd1 P1 C1 . 51.78(9)
Cl1 Pd1 P1 C1 2_757 -128.22(9)
P1 Pd1 P1 C1 2_757 15E1(10)
Cl1 Pd1 P1 C13 . -63.44(8)
Cl1 Pd1 P1 C13 2_757 116.56(8)
P1 Pd1 P1 C13 2_757 3E1(10)
Cl1 Pd1 P1 C7 . 176.11(9)
Cl1 Pd1 P1 C7 2_757 -3.89(9)
P1 Pd1 P1 C7 2_757 -9E1(10)
C13 P1 C1 C2 . 131.2(2)
C7 P1 C1 C2 . -124.9(2)
Pd1 P1 C1 C2 . 12.8(2)
C13 P1 C1 C6 . -50.4(2)
C7 P1 C1 C6 . 53.4(2)
Pd1 P1 C1 C6 . -168.83(15)
C6 C1 C2 C3 . 0.5(4)
P1 C1 C2 C3 . 178.87(18)
C1 C2 C3 C4 . -0.1(4)
C2 C3 C4 C5 . 0.0(4)
C3 C4 C5 C6 . -0.4(4)
C4 C5 C6 C1 . 0.8(4)
C4 C5 C6 Si1 . -178.96(18)
C2 C1 C6 C5 . -0.9(3)
P1 C1 C6 C5 . -179.27(17)
C2 C1 C6 Si1 . 178.91(17)
P1 C1 C6 Si1 . 0.5(2)
C1 P1 C7 C8 . 124.1(2)
C13 P1 C7 C8 . -130.3(2)
Pd1 P1 C7 C8 . -6.5(2)
C1 P1 C7 C12 . -54.7(2)
C13 P1 C7 C12 . 50.9(2)
Pd1 P1 C7 C12 . 174.62(14)
C12 C7 C8 C9 . -0.7(3)
P1 C7 C8 C9 . -179.58(18)
C7 C8 C9 C10 . -0.2(4)
C8 C9 C10 C11 . 0.8(4)
C9 C10 C11 C12 . -0.4(4)
C10 C11 C12 C7 . -0.4(4)
C10 C11 C12 Si1 . 177.66(19)
C8 C7 C12 C11 . 1.0(3)
P1 C7 C12 C11 . 179.92(17)
C8 C7 C12 Si1 . -177.29(17)
P1 C7 C12 Si1 . 1.6(2)
C1 P1 C13 C14 . -131.2(2)
C7 P1 C13 C14 . 126.3(2)
Pd1 P1 C13 C14 . -8.7(2)
C1 P1 C13 C18 . 50.0(2)
C7 P1 C13 C18 . -52.4(2)
Pd1 P1 C13 C18 . 172.55(16)
C18 C13 C14 C15 . -0.2(3)
P1 C13 C14 C15 . -178.91(18)
C13 C14 C15 C16 . 0.5(4)
C14 C15 C16 C17 . -0.7(4)
C15 C16 C17 C18 . 0.6(4)
C14 C13 C18 C17 . 0.1(3)
P1 C13 C18 C17 . 178.83(17)
C14 C13 C18 Si1 . -178.27(18)
P1 C13 C18 Si1 . 0.5(2)
C16 C17 C18 C13 . -0.3(3)
C16 C17 C18 Si1 . 177.87(18)
C13 C18 Si1 C19 . 179.59(17)
C17 C18 Si1 C19 . 1.4(2)
C13 C18 Si1 C6 . -50.8(2)
C17 C18 Si1 C6 . 131.0(2)
C13 C18 Si1 C12 . 52.6(2)
C17 C18 Si1 C12 . -125.6(2)
C5 C6 Si1 C19 . -6.5(3)
C1 C6 Si1 C19 . 173.78(17)
C5 C6 Si1 C18 . -130.0(2)
C1 C6 Si1 C18 . 50.3(2)
C5 C6 Si1 C12 . 125.5(2)
C1 C6 Si1 C12 . -54.3(2)
C11 C12 Si1 C19 . 7.1(3)
C7 C12 Si1 C19 . -174.72(17)
C11 C12 Si1 C18 . 128.2(2)
C7 C12 Si1 C18 . -53.67(19)
C11 C12 Si1 C6 . -125.4(2)
C7 C12 Si1 C6 . 52.71(19)
C18 Si1 C19 C20 . -175.2(2)
C6 Si1 C19 C20 . 64.5(2)
C12 Si1 C19 C20 . -58.7(3)
Si1 C19 C20 C21 . 172.38(18)
C19 C20 C21 C22 . -178.9(2)
C20 C21 C22 C23 . -178.1(2)
C21 C22 C23 C24 . -175.5(2)
C22 C23 C24 C25 . 179.7(2)
C23 C24 C25 C26 . 177.5(2)
C24 C25 C26 C27 . 178.8(2)
C25 C26 C27 C28 . 175.5(2)
C26 C27 C28 C29 . 180.0(2)
C27 C28 C29 C30 . 178.3(2)
